data_7132314
loop_
_publ_author_name
'Wang, Hai-Ping'
'Eichh&#xf6;fer, Andreas'
'Gu, Zhi-Gang'
'Gruber, Nathalie'
'Stadler, Adrian-Mihail'

_publ_section_title
;
 Anion-encapsulating, discrete prism and extended frusta, from
 trimetallated triangular macrocycles and linkers.
;
_journal_name_full 'Chemical communications (Cambridge, England)'
_journal_paper_doi 10.1039/d3cc00137g
_journal_year 2023
_chemical_formula_moiety 'C128 H126 F24 N48 O24 Pb6 S8, 3(C F3 O3 S), F6 P,solvent'
_chemical_formula_sum 'C131 H126 F39 N48 O33 P Pb6 S11 en lv so t'
_chemical_formula_weight 5268.56
_space_group_crystal_system hexagonal
_space_group_IT_number 176
_space_group_name_Hall '-P 6c'
_space_group_name_H-M_alt 'P 63/m'
_atom_sites_solution_hydrogens geom
_audit_creation_method SHELXL-2018/3
_audit_update_record
;
2023-09-07 deposited with the CCDC.	2023-11-07 downloaded from the CCDC.
;
_cell_angle_alpha 90
_cell_angle_beta 90
_cell_angle_gamma 120
_cell_formula_units_Z 2
_cell_length_a 21.0367(9)
_cell_length_b 21.0367(9)
_cell_length_c 31.8231(16)
_cell_measurement_reflns_used 9884
_cell_measurement_temperature 120(2)
_cell_measurement_theta_max 26.64
_cell_measurement_theta_min 2.24
_cell_volume 12196.3(10)
_computing_cell_refinement 'Bruker SAINT'
_computing_data_collection 'Bruker APEX3'
_computing_data_reduction 'Bruker SAINT'
_computing_molecular_graphics 'Bruker SHELXTL'
_computing_publication_material 'Bruker SHELXTL'
_computing_structure_refinement 'SHELXL-2018/3 (Sheldrick, 2018)'
_computing_structure_solution 'SHELXT 2018/2 (Sheldrick, 2018)'
_diffrn_ambient_temperature 120(2)
_diffrn_measured_fraction_theta_full 0.999
_diffrn_measured_fraction_theta_max 0.999
_diffrn_measurement_device_type 'Bruker PHOTON-III CPAD'
_diffrn_measurement_method '\f and \w shuterless scans'
_diffrn_radiation_type MoK\a
_diffrn_radiation_wavelength 0.71073
_diffrn_reflns_av_R_equivalents 0.0821
_diffrn_reflns_av_unetI/netI 0.0263
_diffrn_reflns_Laue_measured_fraction_full 0.999
_diffrn_reflns_Laue_measured_fraction_max 0.999
_diffrn_reflns_limit_h_max 27
_diffrn_reflns_limit_h_min -27
_diffrn_reflns_limit_k_max 27
_diffrn_reflns_limit_k_min -27
_diffrn_reflns_limit_l_max 38
_diffrn_reflns_limit_l_min -41
_diffrn_reflns_number 216465
_diffrn_reflns_point_group_measured_fraction_full 0.999
_diffrn_reflns_point_group_measured_fraction_max 0.999
_diffrn_reflns_theta_full 25.242
_diffrn_reflns_theta_max 27.908
_diffrn_reflns_theta_min 1.936
_diffrn_source 'Mo-ImuS 3.0 microfocus tube'
_exptl_absorpt_coefficient_mu 4.317
_exptl_absorpt_correction_T_max 0.7456
_exptl_absorpt_correction_T_min 0.6033
_exptl_absorpt_correction_type multi-scan
_exptl_absorpt_process_details sadabs
_exptl_crystal_colour yellow
_exptl_crystal_density_diffrn 1.435
_exptl_crystal_density_meas ?
_exptl_crystal_description block
_exptl_crystal_F_000 5092
_exptl_crystal_size_max 0.140
_exptl_crystal_size_mid 0.120
_exptl_crystal_size_min 0.100
_refine_diff_density_max 1.899
_refine_diff_density_min -2.086
_refine_diff_density_rms 0.175
_refine_ls_extinction_method none
_refine_ls_goodness_of_fit_ref 1.066
_refine_ls_hydrogen_treatment constr
_refine_ls_matrix_type full
_refine_ls_number_parameters 365
_refine_ls_number_reflns 9913
_refine_ls_number_restraints 29
_refine_ls_restrained_S_all 1.085
_refine_ls_R_factor_all 0.1028
_refine_ls_R_factor_gt 0.0789
_refine_ls_shift/su_max 0.005
_refine_ls_shift/su_mean 0.003
_refine_ls_structure_factor_coef Fsqd
_refine_ls_weighting_details 'w=1/[\s^2^(Fo^2^)+(0.0615P)^2^+190.2079P] where P=(Fo^2^+2Fc^2^)/3'
_refine_ls_weighting_scheme calc
_refine_ls_wR_factor_gt 0.1945
_refine_ls_wR_factor_ref 0.2101
_reflns_Friedel_coverage 0.000
_reflns_number_gt 7225
_reflns_number_total 9913
_reflns_threshold_expression 'I > 2\s(I)'
_cod_data_source_file d3cc00137g2.cif
_cod_data_source_block 1PF6
_cod_depositor_comments
;
The following automatic conversions were performed:

data item '_exptl_crystal_density_meas' value 'none' was changed to
'?' -- the value is perceived as not measured.

Automatic conversion script
Id: cif_fix_values 8170 2020-07-09 18:12:32Z antanas 
;
_cod_original_cell_volume 12196.3(12)
_cod_original_formula_sum 'C131 H126 F39 N48 O33 P Pb6 S11, solvent'
_cod_database_code 7132314
_shelx_shelxl_version_number 2018/3
_shelx_space_group_comment
;
The symmetry employed for this shelxl refinement is uniquely defined
by the following loop, which should always be used as a source of
symmetry information in preference to the above space-group names.
They are only intended as comments.
;
_shelx_estimated_absorpt_t_min 0.583
_shelx_estimated_absorpt_t_max 0.672

loop_
_space_group_symop_operation_xyz
'x, y, z'
'-y, x-y, z'
'-x+y, -x, z'
'-x, -y, z+1/2'
'y, -x+y, z+1/2'
'x-y, x, z+1/2'
'-x, -y, -z'
'y, -x+y, -z'
'x-y, x, -z'
'x, y, -z-1/2'
'-y, x-y, -z-1/2'
'-x+y, -x, -z-1/2'

loop_
_atom_site_label
_atom_site_type_symbol
_atom_site_fract_x
_atom_site_fract_y
_atom_site_fract_z
_atom_site_U_iso_or_equiv
_atom_site_adp_type
_atom_site_occupancy
_atom_site_site_symmetry_order
_atom_site_calc_flag
_atom_site_refinement_flags_posn
_atom_site_refinement_flags_adp
_atom_site_refinement_flags_occupancy
_atom_site_disorder_assembly
_atom_site_disorder_group
Pb1 Pb 0.82875(2) 0.28173(2) 0.56153(2) 0.04695(14) Uani 1 1 d . . . . .
N1 N 0.6877(5) 0.1638(5) 0.5604(3) 0.053(2) Uani 1 1 d . . . . .
N2 N 0.7313(5) 0.0951(5) 0.5940(3) 0.052(2) Uani 1 1 d . . . . .
N3 N 0.7991(5) 0.1468(5) 0.5792(3) 0.049(2) Uani 1 1 d . . . . .
N4 N 0.9332(5) 0.2516(5) 0.5597(3) 0.054(2) Uani 1 1 d . . . . .
N5 N 0.9661(5) 0.3888(5) 0.5775(3) 0.052(2) Uani 1 1 d . . . . .
N6 N 0.9860(5) 0.4613(5) 0.5892(4) 0.060(2) Uani 1 1 d . . . . .
N7 N 0.8740(5) 0.4349(5) 0.5588(3) 0.051(2) Uani 1 1 d . . . . .
N8 N 0.8381(5) 0.2732(5) 0.6392(3) 0.055(2) Uani 1 1 d . . . . .
C1 C 0.6306(6) 0.1716(6) 0.5504(3) 0.051(2) Uani 1 1 d . . . . .
H1 H 0.641280 0.215090 0.535639 0.061 Uiso 1 1 calc R U . . .
C2 C 0.6738(6) 0.1056(6) 0.5842(4) 0.052(2) Uani 1 1 d . . . . .
C3 C 0.8447(6) 0.1238(6) 0.5714(4) 0.056(3) Uani 1 1 d . . . . .
C4 C 0.9204(6) 0.1824(7) 0.5598(4) 0.058(3) Uani 1 1 d . . . . .
C5 C 0.9751(7) 0.1658(7) 0.5504(5) 0.076(4) Uani 1 1 d . . . . .
H5 H 0.964695 0.116338 0.550085 0.091 Uiso 1 1 calc R U . . .
C6 C 1.0445(8) 0.2226(9) 0.5417(6) 0.095(5) Uani 1 1 d . . . . .
H6 H 1.082645 0.212392 0.535311 0.114 Uiso 1 1 calc R U . . .
C7 C 1.0591(7) 0.2943(8) 0.5421(5) 0.081(4) Uani 1 1 d . . . . .
H7 H 1.106765 0.333905 0.536000 0.097 Uiso 1 1 calc R U . . .
C8 C 1.0024(6) 0.3064(7) 0.5516(4) 0.059(3) Uani 1 1 d . . . . .
C9 C 1.0161(6) 0.3836(7) 0.5577(4) 0.064(3) Uani 1 1 d . . . . .
C10 C 0.9341(6) 0.4812(6) 0.5825(4) 0.052(2) Uani 1 1 d . . . . .
C11 C 0.9449(6) 0.5487(6) 0.5972(4) 0.059(3) Uani 1 1 d . . . . .
H11 H 0.984868 0.579357 0.615001 0.070 Uiso 1 1 calc R U . . .
C12 C 0.7276(6) 0.0535(6) 0.6326(4) 0.062(3) Uani 1 1 d . . . . .
H12A H 0.702806 0.064982 0.654926 0.092 Uiso 1 1 calc R U . . .
H12B H 0.777432 0.067529 0.641678 0.092 Uiso 1 1 calc R U . . .
H12C H 0.700138 0.000785 0.626647 0.092 Uiso 1 1 calc R U . . .
C13 C 0.8257(8) 0.0447(7) 0.5708(5) 0.079(4) Uani 1 1 d . . . . .
H13A H 0.843930 0.034688 0.544675 0.118 Uiso 1 1 calc R U . . .
H13B H 0.772334 0.012976 0.572283 0.118 Uiso 1 1 calc R U . . .
H13C H 0.848579 0.034999 0.594875 0.118 Uiso 1 1 calc R U . . .
C14 C 1.0874(8) 0.4462(9) 0.5417(6) 0.099(6) Uani 1 1 d . . . . .
H14A H 1.126649 0.456600 0.561917 0.149 Uiso 1 1 calc R U . . .
H14B H 1.082673 0.489965 0.538332 0.149 Uiso 1 1 calc R U . . .
H14C H 1.099396 0.432855 0.514580 0.149 Uiso 1 1 calc R U . . .
C15 C 1.0403(7) 0.4960(7) 0.6220(6) 0.087(5) Uani 1 1 d . . . . .
H15A H 1.015929 0.495521 0.648344 0.130 Uiso 1 1 calc R U . . .
H15B H 1.075111 0.546780 0.614053 0.130 Uiso 1 1 calc R U . . .
H15C H 1.066797 0.469045 0.625908 0.130 Uiso 1 1 calc R U . . .
C16 C 0.8957(8) 0.2917(11) 0.6606(5) 0.100(6) Uani 1 1 d . . . . .
H16 H 0.940193 0.307684 0.645606 0.120 Uiso 1 1 calc R U . . .
C17 C 0.8989(8) 0.2906(12) 0.7028(5) 0.117(7) Uani 1 1 d . . . . .
H17 H 0.945395 0.310560 0.716128 0.141 Uiso 1 1 calc R U . . .
C18 C 0.8381(5) 0.2622(7) 0.7266(4) 0.059(3) Uani 1 1 d . . . . .
C19 C 0.7716(8) 0.2289(8) 0.7047(4) 0.077(4) Uani 1 1 d . . . . .
H19 H 0.726297 0.201523 0.719075 0.092 Uiso 1 1 calc R U . . .
C20 C 0.7736(7) 0.2370(7) 0.6607(4) 0.068(3) Uani 1 1 d . . . . .
H20 H 0.728722 0.216686 0.645645 0.081 Uiso 1 1 calc R U . . .
P1 P 1.000000 1.000000 0.500000 0.0492(18) Uani 1 6 d S T P . .
F1 F 0.9312(3) 0.9822(3) 0.5285(3) 0.076(2) Uani 1 1 d . U . . .
S1 S 0.8664(5) 0.2960(6) 0.4533(3) 0.076(3) Uiso 0.5 1 d D . P A 1
S1A S 0.8659(6) 0.2800(7) 0.4489(4) 0.098(5) Uiso 0.5 1 d D . P A 2
O1 O 0.9107(8) 0.3584(7) 0.4757(4) 0.094(4) Uiso 0.7 1 d D . P A 1
O1A O 0.9397(10) 0.3230(17) 0.4650(11) 0.086(9) Uiso 0.3 1 d D . P A 2
O2 O 0.8882(12) 0.2888(11) 0.4133(5) 0.150(8) Uiso 0.7 1 d D . P A 1
O2A O 0.8943(18) 0.2376(17) 0.4286(10) 0.086(9) Uiso 0.3 1 d D . P A 2
F2 F 0.7522(12) 0.2475(10) 0.4135(6) 0.257(9) Uiso 1 1 d D . . . .
F3 F 0.8138(14) 0.3728(11) 0.4182(8) 0.349(12) Uiso 1 1 d D . . . .
F4 F 0.7515(11) 0.3069(10) 0.4743(5) 0.252(8) Uiso 1 1 d D . . . .
O3 O 0.8288(5) 0.2288(5) 0.4795(3) 0.076(2) Uiso 1 1 d D . . . .
C21 C 0.7960(10) 0.3067(13) 0.4395(8) 0.250(16) Uiso 1 1 d D . . . .
S2 S 0.666667 0.333333 0.60939(15) 0.0539(11) Uani 1 3 d S T P . .
F5 F 0.6407(4) 0.2653(4) 0.6819(2) 0.077(2) Uani 1 1 d . . . . .
O4 O 0.7226(4) 0.3146(5) 0.5991(3) 0.062(2) Uani 1 1 d . . . . .
C22 C 0.666667 0.333333 0.6653(7) 0.061(5) Uani 1 3 d S T P . .
S3 S 0.5940(5) 0.0188(5) 0.750000 0.129(3) Uiso 1 2 d DS . P . .
O6 O 0.6745(11) 0.0674(14) 0.750000 0.189(11) Uiso 1 2 d DS . P . .
O5 O 0.5749(13) -0.0252(12) 0.7108(6) 0.244(10) Uiso 1 1 d D . . . .
C23 C 0.550(2) 0.0707(19) 0.750000 0.40(4) Uiso 1 2 d DS . P . .
F6 F 0.5732(17) 0.1104(15) 0.7140(9) 0.475(18) Uiso 1 1 d D . . . .
F7 F 0.4767(16) 0.022(3) 0.750000 0.43(2) Uiso 1 2 d DS . P . .

loop_
_atom_site_aniso_label
_atom_site_aniso_U_11
_atom_site_aniso_U_22
_atom_site_aniso_U_33
_atom_site_aniso_U_23
_atom_site_aniso_U_13
_atom_site_aniso_U_12
Pb1 0.0488(2) 0.0524(2) 0.0450(2) -0.00210(17) 0.00746(16) 0.02931(18)
N1 0.049(5) 0.062(5) 0.052(5) -0.007(4) 0.005(4) 0.031(4)
N2 0.042(4) 0.042(4) 0.073(6) 0.003(4) 0.002(4) 0.021(4)
N3 0.048(5) 0.047(5) 0.055(5) -0.001(4) 0.004(4) 0.026(4)
N4 0.051(5) 0.064(6) 0.050(5) 0.002(4) 0.014(4) 0.031(4)
N5 0.042(4) 0.044(5) 0.069(6) 0.004(4) 0.008(4) 0.021(4)
N6 0.045(5) 0.043(5) 0.094(8) 0.008(5) 0.002(5) 0.024(4)
N7 0.056(5) 0.051(5) 0.051(5) 0.015(4) 0.010(4) 0.030(4)
N8 0.046(5) 0.058(5) 0.049(5) -0.006(4) 0.006(4) 0.016(4)
C1 0.046(5) 0.065(7) 0.048(6) -0.002(5) -0.001(4) 0.033(5)
C2 0.050(6) 0.057(6) 0.057(6) 0.000(5) 0.004(5) 0.033(5)
C3 0.050(6) 0.059(6) 0.068(7) -0.007(5) 0.010(5) 0.034(5)
C4 0.057(6) 0.060(7) 0.069(7) -0.007(6) 0.002(6) 0.037(6)
C5 0.055(7) 0.062(7) 0.116(12) -0.011(7) 0.014(7) 0.033(6)
C6 0.067(9) 0.087(10) 0.147(16) -0.016(10) 0.018(9) 0.050(8)
C7 0.056(7) 0.080(9) 0.110(11) 0.005(8) 0.038(8) 0.038(7)
C8 0.045(6) 0.059(7) 0.071(7) 0.005(6) 0.014(5) 0.024(5)
C9 0.051(6) 0.077(8) 0.073(8) 0.015(6) 0.027(6) 0.038(6)
C10 0.043(5) 0.044(5) 0.068(7) 0.011(5) 0.013(5) 0.022(5)
C11 0.046(6) 0.052(6) 0.077(8) -0.001(6) -0.001(5) 0.023(5)
C12 0.044(6) 0.051(6) 0.086(9) 0.008(6) 0.000(6) 0.021(5)
C13 0.072(8) 0.065(8) 0.114(12) -0.011(8) 0.007(8) 0.046(7)
C14 0.063(9) 0.086(10) 0.153(16) 0.040(11) 0.054(10) 0.042(8)
C15 0.058(7) 0.065(8) 0.151(15) -0.016(9) -0.028(9) 0.042(7)
C16 0.068(9) 0.201(19) 0.073(9) -0.021(11) 0.000(7) 0.098(12)
C17 0.044(7) 0.21(2) 0.069(10) 0.025(12) 0.011(7) 0.045(10)
C18 0.029(5) 0.087(8) 0.067(7) -0.013(6) 0.003(5) 0.034(5)
C19 0.075(9) 0.092(10) 0.055(7) 0.008(7) -0.011(6) 0.037(8)
C20 0.047(6) 0.082(9) 0.072(8) -0.004(7) -0.005(6) 0.030(6)
P1 0.0154(13) 0.0154(13) 0.117(6) 0.000 0.000 0.0077(7)
F1 0.043(3) 0.041(3) 0.140(6) 0.008(4) 0.033(4) 0.018(3)
S2 0.0566(16) 0.0566(16) 0.048(2) 0.000 0.000 0.0283(8)
F5 0.086(5) 0.079(5) 0.067(4) 0.020(4) 0.013(4) 0.042(4)
O4 0.055(4) 0.067(5) 0.070(5) 0.008(4) 0.013(4) 0.034(4)
C22 0.057(7) 0.057(7) 0.070(13) 0.000 0.000 0.028(4)

loop_
_atom_type_symbol
_atom_type_description
_atom_type_scat_dispersion_real
_atom_type_scat_dispersion_imag
_atom_type_scat_source
C C 0.0033 0.0016 'International Tables Vol C Tables 4.2.6.8 and 6.1.1.4'
H H 0.0000 0.0000 'International Tables Vol C Tables 4.2.6.8 and 6.1.1.4'
F F 0.0171 0.0103 'International Tables Vol C Tables 4.2.6.8 and 6.1.1.4'
N N 0.0061 0.0033 'International Tables Vol C Tables 4.2.6.8 and 6.1.1.4'
O O 0.0106 0.0060 'International Tables Vol C Tables 4.2.6.8 and 6.1.1.4'
Pb Pb -3.3944 10.1111 'International Tables Vol C Tables 4.2.6.8 and 6.1.1.4'
S S 0.1246 0.1234 'International Tables Vol C Tables 4.2.6.8 and 6.1.1.4'
P P 0.1023 0.0942 'International Tables Vol C Tables 4.2.6.8 and 6.1.1.4'

loop_
_geom_angle_atom_site_label_1
_geom_angle_atom_site_label_2
_geom_angle_atom_site_label_3
_geom_angle
_geom_angle_site_symmetry_1
_geom_angle_site_symmetry_3
_geom_angle_publ_flag
N8 Pb1 N4 84.0(3) . . ?
N8 Pb1 N3 72.4(3) . . ?
N4 Pb1 N3 60.8(3) . . ?
N8 Pb1 N5 77.4(3) . . ?
N4 Pb1 N5 61.1(3) . . ?
N3 Pb1 N5 116.0(3) . . ?
N8 Pb1 N1 92.1(3) . . ?
N4 Pb1 N1 116.4(3) . . ?
N3 Pb1 N1 57.8(3) . . ?
N5 Pb1 N1 169.3(3) . . ?
C1 N1 C2 116.7(9) . . ?
C1 N1 Pb1 121.6(7) . . ?
C2 N1 Pb1 117.4(7) . . ?
C2 N2 N3 116.4(9) . . ?
C2 N2 C12 119.4(9) . . ?
N3 N2 C12 118.5(8) . . ?
C3 N3 N2 116.0(9) . . ?
C3 N3 Pb1 122.6(7) . . ?
N2 N3 Pb1 121.2(6) . . ?
C4 N4 C8 118.1(10) . . ?
C4 N4 Pb1 122.3(7) . . ?
C8 N4 Pb1 118.8(7) . . ?
C9 N5 N6 114.2(9) . . ?
C9 N5 Pb1 115.1(8) . . ?
N6 N5 Pb1 124.8(6) . . ?
C10 N6 N5 115.9(9) . . ?
C10 N6 C15 120.6(10) . . ?
N5 N6 C15 117.9(9) . . ?
C1 N7 C10 115.4(9) 2_655 . ?
C16 N8 C20 115.6(12) . . ?
C16 N8 Pb1 127.4(9) . . ?
C20 N8 Pb1 116.5(8) . . ?
N7 C1 N1 127.3(11) 3_665 . ?
N1 C2 N2 117.9(10) . . ?
N1 C2 C11 122.3(10) . 3_665 ?
N2 C2 C11 119.8(10) . 3_665 ?
N3 C3 C4 114.9(10) . . ?
N3 C3 C13 125.3(11) . . ?
C4 C3 C13 119.6(9) . . ?
N4 C4 C5 121.9(11) . . ?
N4 C4 C3 116.7(9) . . ?
C5 C4 C3 121.3(11) . . ?
C6 C5 C4 118.5(12) . . ?
C5 C6 C7 120.4(12) . . ?
C8 C7 C6 117.8(12) . . ?
N4 C8 C7 123.2(12) . . ?
N4 C8 C9 115.7(10) . . ?
C7 C8 C9 120.8(11) . . ?
N5 C9 C14 126.5(12) . . ?
N5 C9 C8 115.7(10) . . ?
C14 C9 C8 117.8(10) . . ?
N6 C10 N7 117.5(10) . . ?
N6 C10 C11 120.5(11) . . ?
N7 C10 C11 121.9(10) . . ?
C2 C11 C10 116.3(11) 2_655 . ?
N8 C16 C17 125.4(13) . . ?
C18 C17 C16 121.7(14) . . ?
C17 C18 C19 115.7(13) . . ?
C17 C18 C18 124.3(9) . 10_557 ?
C19 C18 C18 119.9(8) . 10_557 ?
C18 C19 C20 118.3(13) . . ?
N8 C20 C19 121.9(12) . . ?
F1 P1 F1 89.5(5) . 9_656 ?
F1 P1 F1 90.5(5) . 3_675 ?
F1 P1 F1 180.0(4) 9_656 3_675 ?
F1 P1 F1 180.0 . 7_776 ?
F1 P1 F1 90.5(5) 9_656 7_776 ?
F1 P1 F1 89.5(5) 3_675 7_776 ?
F1 P1 F1 89.5(5) . 8_566 ?
F1 P1 F1 90.5(5) 9_656 8_566 ?
F1 P1 F1 89.5(5) 3_675 8_566 ?
F1 P1 F1 90.5(5) 7_776 8_566 ?
F1 P1 F1 90.5(5) . 2_765 ?
F1 P1 F1 89.5(5) 9_656 2_765 ?
F1 P1 F1 90.5(5) 3_675 2_765 ?
F1 P1 F1 89.5(5) 7_776 2_765 ?
F1 P1 F1 180.0(5) 8_566 2_765 ?
O1 S1 O2 118.6(12) . . ?
O1 S1 O3 113.8(9) . . ?
O2 S1 O3 117.3(11) . . ?
O1 S1 C21 103.5(13) . . ?
O2 S1 C21 97.9(14) . . ?
O3 S1 C21 101.0(11) . . ?
O3 S1A O1A 104.5(16) . . ?
O3 S1A O2A 94.6(17) . . ?
O1A S1A O2A 84(2) . . ?
O3 S1A C21 97.3(11) . . ?
O1A S1A C21 129.7(18) . . ?
O2A S1A C21 138.8(18) . . ?
F2 C21 F3 109.0(15) . . ?
F2 C21 F4 108.5(15) . . ?
F3 C21 F4 102.5(13) . . ?
F2 C21 S1 105.8(15) . . ?
F3 C21 S1 116(2) . . ?
F4 C21 S1 114.6(17) . . ?
F2 C21 S1A 95.5(15) . . ?
F3 C21 S1A 121.1(19) . . ?
F4 C21 S1A 119.4(16) . . ?
O4 S2 O4 115.0(3) 3_665 2_655 ?
O4 S2 O4 115.0(3) 3_665 . ?
O4 S2 O4 115.0(3) 2_655 . ?
O4 S2 C22 103.1(4) 3_665 . ?
O4 S2 C22 103.1(4) 2_655 . ?
O4 S2 C22 103.1(4) . . ?
F5 C22 F5 105.8(11) 3_665 . ?
F5 C22 F5 105.8(11) 3_665 2_655 ?
F5 C22 F5 105.8(11) . 2_655 ?
F5 C22 S2 112.9(10) 3_665 . ?
F5 C22 S2 112.9(10) . . ?
F5 C22 S2 112.9(10) 2_655 . ?
O6 S3 O5 106.8(12) . . ?
O6 S3 O5 106.8(12) . 10_557 ?
O5 S3 O5 114(2) . 10_557 ?
O6 S3 C23 110.5(18) . . ?
O5 S3 C23 109.1(12) . . ?
O5 S3 C23 109.1(12) 10_557 . ?
F6 C23 F6 115(4) . 10_557 ?
F6 C23 F7 113(2) . . ?
F6 C23 F7 113(2) 10_557 . ?
F6 C23 S3 104.0(15) . . ?
F6 C23 S3 104.0(15) 10_557 . ?
F7 C23 S3 106.1(18) . . ?

loop_
_geom_bond_atom_site_label_1
_geom_bond_atom_site_label_2
_geom_bond_distance
_geom_bond_site_symmetry_2
_geom_bond_publ_flag
Pb1 N8 2.493(9) . ?
Pb1 N4 2.574(9) . ?
Pb1 N3 2.644(9) . ?
Pb1 N5 2.678(9) . ?
Pb1 N1 2.757(9) . ?
N1 C1 1.331(13) . ?
N1 C2 1.342(14) . ?
N2 C2 1.371(13) . ?
N2 N3 1.374(12) . ?
N2 C12 1.487(15) . ?
N3 C3 1.297(13) . ?
N4 C4 1.342(14) . ?
N4 C8 1.356(14) . ?
N5 C9 1.276(13) . ?
N5 N6 1.415(12) . ?
N6 C10 1.369(13) . ?
N6 C15 1.448(17) . ?
N7 C1 1.316(13) 2_655 ?
N7 C10 1.373(14) . ?
N8 C16 1.270(16) . ?
N8 C20 1.363(15) . ?
C2 C11 1.379(15) 3_665 ?
C3 C4 1.492(16) . ?
C3 C13 1.504(16) . ?
C4 C5 1.392(16) . ?
C5 C6 1.376(19) . ?
C6 C7 1.381(19) . ?
C7 C8 1.371(16) . ?
C8 C9 1.514(17) . ?
C9 C14 1.507(17) . ?
C10 C11 1.400(15) . ?
C16 C17 1.35(2) . ?
C17 C18 1.342(16) . ?
C18 C19 1.397(17) . ?
C18 C18 1.49(2) 10_557 ?
C19 C20 1.407(18) . ?
P1 F1 1.585(6) . ?
P1 F1 1.585(6) 9_656 ?
P1 F1 1.585(6) 3_675 ?
P1 F1 1.585(6) 7_776 ?
P1 F1 1.585(6) 8_566 ?
P1 F1 1.585(6) 2_765 ?
S1 O1 1.369(12) . ?
S1 O2 1.389(14) . ?
S1 O3 1.484(12) . ?
S1 C21 1.663(9) . ?
S1A O3 1.370(16) . ?
S1A O1A 1.445(10) . ?
S1A O2A 1.451(10) . ?
S1A C21 1.841(9) . ?
F2 C21 1.391(17) . ?
F3 C21 1.417(17) . ?
F4 C21 1.452(16) . ?
S2 O4 1.452(8) 3_665 ?
S2 O4 1.452(8) 2_655 ?
S2 O4 1.452(8) . ?
S2 C22 1.78(2) . ?
F5 C22 1.359(11) . ?
S3 O6 1.477(17) . ?
S3 O5 1.484(16) . ?
S3 O5 1.484(16) 10_557 ?
S3 C23 1.75(2) . ?
C23 F6 1.357(18) . ?
C23 F6 1.357(18) 10_557 ?
C23 F7 1.36(2) . ?

loop_
_geom_torsion_atom_site_label_1
_geom_torsion_atom_site_label_2
_geom_torsion_atom_site_label_3
_geom_torsion_atom_site_label_4
_geom_torsion
_geom_torsion_site_symmetry_1
_geom_torsion_site_symmetry_2
_geom_torsion_site_symmetry_3
_geom_torsion_site_symmetry_4
_geom_torsion_publ_flag
C2 N2 N3 C3 -150.5(11) . . . . ?
C12 N2 N3 C3 56.2(14) . . . . ?
C2 N2 N3 Pb1 24.3(12) . . . . ?
C12 N2 N3 Pb1 -129.1(8) . . . . ?
C9 N5 N6 C10 135.9(12) . . . . ?
Pb1 N5 N6 C10 -15.4(14) . . . . ?
C9 N5 N6 C15 -70.4(15) . . . . ?
Pb1 N5 N6 C15 138.3(10) . . . . ?
C2 N1 C1 N7 -5.2(16) . . . 3_665 ?
Pb1 N1 C1 N7 -161.1(8) . . . 3_665 ?
C1 N1 C2 N2 178.2(10) . . . . ?
Pb1 N1 C2 N2 -24.8(12) . . . . ?
C1 N1 C2 C11 1.5(16) . . . 3_665 ?
Pb1 N1 C2 C11 158.4(9) . . . 3_665 ?
N3 N2 C2 N1 1.7(15) . . . . ?
C12 N2 C2 N1 154.8(10) . . . . ?
N3 N2 C2 C11 178.5(10) . . . 3_665 ?
C12 N2 C2 C11 -28.4(16) . . . 3_665 ?
N2 N3 C3 C4 -173.7(10) . . . . ?
Pb1 N3 C3 C4 11.6(14) . . . . ?
N2 N3 C3 C13 10.1(18) . . . . ?
Pb1 N3 C3 C13 -164.5(11) . . . . ?
C8 N4 C4 C5 -2.2(18) . . . . ?
Pb1 N4 C4 C5 166.9(10) . . . . ?
C8 N4 C4 C3 176.4(11) . . . . ?
Pb1 N4 C4 C3 -14.5(14) . . . . ?
N3 C3 C4 N4 1.6(17) . . . . ?
C13 C3 C4 N4 178.0(12) . . . . ?
N3 C3 C4 C5 -179.7(12) . . . . ?
C13 C3 C4 C5 -3(2) . . . . ?
N4 C4 C5 C6 1(2) . . . . ?
C3 C4 C5 C6 -177.3(15) . . . . ?
C4 C5 C6 C7 0(3) . . . . ?
C5 C6 C7 C8 0(3) . . . . ?
C4 N4 C8 C7 2.3(19) . . . . ?
Pb1 N4 C8 C7 -167.2(11) . . . . ?
C4 N4 C8 C9 -172.0(11) . . . . ?
Pb1 N4 C8 C9 18.5(14) . . . . ?
C6 C7 C8 N4 -1(2) . . . . ?
C6 C7 C8 C9 172.8(15) . . . . ?
N6 N5 C9 C14 -8(2) . . . . ?
Pb1 N5 C9 C14 146.0(13) . . . . ?
N6 N5 C9 C8 169.3(10) . . . . ?
Pb1 N5 C9 C8 -36.6(14) . . . . ?
N4 C8 C9 N5 13.2(17) . . . . ?
C7 C8 C9 N5 -161.2(14) . . . . ?
N4 C8 C9 C14 -169.1(13) . . . . ?
C7 C8 C9 C14 16(2) . . . . ?
N5 N6 C10 N7 -11.1(15) . . . . ?
C15 N6 C10 N7 -164.0(11) . . . . ?
N5 N6 C10 C11 173.0(10) . . . . ?
C15 N6 C10 C11 20.1(17) . . . . ?
C1 N7 C10 N6 -174.9(10) 2_655 . . . ?
C1 N7 C10 C11 0.9(15) 2_655 . . . ?
N6 C10 C11 C2 171.8(11) . . . 2_655 ?
N7 C10 C11 C2 -3.9(17) . . . 2_655 ?
C20 N8 C16 C17 -13(3) . . . . ?
Pb1 N8 C16 C17 175.4(17) . . . . ?
N8 C16 C17 C18 7(4) . . . . ?
C16 C17 C18 C19 5(3) . . . . ?
C16 C17 C18 C18 -177.3(15) . . . 10_557 ?
C17 C18 C19 C20 -9(2) . . . . ?
C18 C18 C19 C20 173.1(10) 10_557 . . . ?
C16 N8 C20 C19 8(2) . . . . ?
Pb1 N8 C20 C19 -179.6(11) . . . . ?
C18 C19 C20 N8 3(2) . . . . ?
O1 S1 C21 F2 175.0(15) . . . . ?
O2 S1 C21 F2 52.9(18) . . . . ?
O3 S1 C21 F2 -67.0(16) . . . . ?
O1 S1 C21 F3 53.9(19) . . . . ?
O2 S1 C21 F3 -68.2(19) . . . . ?
O3 S1 C21 F3 171.9(16) . . . . ?
O1 S1 C21 F4 -65.5(19) . . . . ?
O2 S1 C21 F4 172.5(17) . . . . ?
O3 S1 C21 F4 52.5(18) . . . . ?
O3 S1A C21 F2 -81.0(15) . . . . ?
O1A S1A C21 F2 163(2) . . . . ?
O2A S1A C21 F2 25(3) . . . . ?
O3 S1A C21 F3 162.9(17) . . . . ?
O1A S1A C21 F3 47(3) . . . . ?
O2A S1A C21 F3 -91(3) . . . . ?
O3 S1A C21 F4 34(2) . . . . ?
O1A S1A C21 F4 -82(3) . . . . ?
O2A S1A C21 F4 140(3) . . . . ?
O4 S2 C22 F5 -68.3(5) 3_665 . . 3_665 ?
O4 S2 C22 F5 51.7(5) 2_655 . . 3_665 ?
O4 S2 C22 F5 171.7(5) . . . 3_665 ?
O4 S2 C22 F5 51.7(5) 3_665 . . . ?
O4 S2 C22 F5 171.7(5) 2_655 . . . ?
O4 S2 C22 F5 -68.3(5) . . . . ?
O4 S2 C22 F5 171.7(5) 3_665 . . 2_655 ?
O4 S2 C22 F5 -68.3(5) 2_655 . . 2_655 ?
O4 S2 C22 F5 51.7(5) . . . 2_655 ?
O6 S3 C23 F6 61(2) . . . . ?
O5 S3 C23 F6 -57(3) . . . . ?
O5 S3 C23 F6 178(2) 10_557 . . . ?
O6 S3 C23 F6 -61(2) . . . 10_557 ?
O5 S3 C23 F6 -178(2) . . . 10_557 ?
O5 S3 C23 F6 57(3) 10_557 . . 10_557 ?
O6 S3 C23 F7 180.000(2) . . . . ?
O5 S3 C23 F7 62.8(12) . . . . ?
O5 S3 C23 F7 -62.8(12) 10_557 . . . ?
